data_4060745
_journal_name_full Organometallics
_journal_year 2003
_chemical_formula_sum 'C29 H42 N4 O'
_chemical_formula_weight 462.67
_space_group_IT_number 61
_symmetry_cell_setting orthorhombic
_symmetry_space_group_name_Hall '-P 2ac 2ab'
_symmetry_space_group_name_H-M 'P b c a'
_cell_angle_alpha 90.00
_cell_angle_beta 90.00
_cell_angle_gamma 90.00
_cell_formula_units_Z 8
_cell_length_a 11.9586(5)
_cell_length_b 20.3922(8)
_cell_length_c 23.0706(9)
_cell_measurement_temperature 142(2)
_cell_volume 5626.0(4)
_diffrn_ambient_temperature 142(2)
_exptl_crystal_density_diffrn 1.092
_cod_database_code 4060745

loop_
_symmetry_equiv_pos_as_xyz
'x, y, z'
'-x+1/2, -y, z+1/2'
'-x, y+1/2, -z+1/2'
'x+1/2, -y+1/2, -z'
'-x, -y, -z'
'x-1/2, y, -z-1/2'
'x, -y-1/2, z-1/2'
'-x-1/2, y-1/2, z'

loop_
_atom_site_label
_atom_site_type_symbol
_atom_site_fract_x
_atom_site_fract_y
_atom_site_fract_z
_atom_site_U_iso_or_equiv
_atom_site_adp_type
_atom_site_occupancy
_atom_site_symmetry_multiplicity
_atom_site_calc_flag
_atom_site_refinement_flags
_atom_site_disorder_assembly
_atom_site_disorder_group
O1 O 0.10883(10) 0.00671(5) 0.35671(5) 0.0318(3) Uani 1 1 d . . .
N1 N 0.26839(13) 0.04987(7) 0.45588(6) 0.0384(4) Uani 1 1 d . . .
N2 N 0.41145(13) 0.03525(8) 0.38974(7) 0.0391(4) Uani 1 1 d . . .
N3 N 0.07385(13) 0.16427(7) 0.34888(6) 0.0364(4) Uani 1 1 d . . .
N4 N -0.07596(16) 0.13837(8) 0.40756(7) 0.0463(5) Uani 1 1 d . . .
C1 C 0.1729(2) 0.03713(11) 0.54824(8) 0.0582(6) Uani 1 1 d . . .
H1A H 0.2331 0.0101 0.5643 0.087 Uiso 1 1 calc R . .
H1B H 0.1017 0.0246 0.5661 0.087 Uiso 1 1 calc R . .
H1C H 0.1882 0.0835 0.5563 0.087 Uiso 1 1 calc R . .
C2 C 0.16623(17) 0.02668(9) 0.48346(8) 0.0435(5) Uani 1 1 d . . .
H2A H 0.1558 -0.0205 0.4751 0.052 Uiso 1 1 calc R . .
H2B H 0.1012 0.0508 0.4676 0.052 Uiso 1 1 calc R . .
C3 C 0.41379(19) 0.15662(10) 0.39182(9) 0.0574(6) Uani 1 1 d . . .
H3A H 0.3946 0.1586 0.3506 0.086 Uiso 1 1 calc R . .
H3B H 0.4599 0.1946 0.4021 0.086 Uiso 1 1 calc R . .
H3C H 0.3451 0.1570 0.4150 0.086 Uiso 1 1 calc R . .
C4 C 0.51533(17) 0.09065(10) 0.46746(8) 0.0474(5) Uani 1 1 d . . .
H4A H 0.4492 0.0919 0.4925 0.071 Uiso 1 1 calc R . .
H4B H 0.5635 0.1282 0.4762 0.071 Uiso 1 1 calc R . .
H4C H 0.5567 0.0499 0.4743 0.071 Uiso 1 1 calc R . .
C5 C 0.58124(18) 0.08985(11) 0.36512(9) 0.0565(6) Uani 1 1 d . . .
H5A H 0.6219 0.0491 0.3731 0.085 Uiso 1 1 calc R . .
H5B H 0.6301 0.1274 0.3728 0.085 Uiso 1 1 calc R . .
H5C H 0.5577 0.0905 0.3244 0.085 Uiso 1 1 calc R . .
C6 C 0.47882(16) 0.09374(9) 0.40399(8) 0.0407(5) Uani 1 1 d . . .
C7 C 0.31189(15) 0.01680(8) 0.41479(7) 0.0324(4) Uani 1 1 d . . .
C8 C 0.27023(14) -0.04688(8) 0.38990(7) 0.0302(4) Uani 1 1 d . . .
C9 C 0.33545(16) -0.10316(8) 0.39495(7) 0.0346(4) Uani 1 1 d . . .
H9 H 0.4053 -0.1010 0.4144 0.041 Uiso 1 1 calc R . .
C10 C 0.29962(16) -0.16229(9) 0.37192(7) 0.0370(5) Uani 1 1 d . . .
H10 H 0.3434 -0.2008 0.3766 0.044 Uiso 1 1 calc R . .
C11 C 0.19973(16) -0.16461(8) 0.34208(7) 0.0354(4) Uani 1 1 d . . .
H11 H 0.1757 -0.2052 0.3262 0.043 Uiso 1 1 calc R . .
C12 C 0.13294(15) -0.10911(8) 0.33451(7) 0.0303(4) Uani 1 1 d . . .
C13 C 0.16878(15) -0.05116(8) 0.36005(7) 0.0285(4) Uani 1 1 d . . .
C14 C 0.05209(17) -0.13837(9) 0.23808(8) 0.0421(5) Uani 1 1 d . . .
H14A H -0.0175 -0.1425 0.2160 0.063 Uiso 1 1 calc R . .
H14B H 0.0888 -0.1812 0.2406 0.063 Uiso 1 1 calc R . .
H14C H 0.1019 -0.1072 0.2186 0.063 Uiso 1 1 calc R . .
C15 C 0.02553(15) -0.11341(8) 0.29960(7) 0.0328(4) Uani 1 1 d . . .
C16 C -0.05629(16) -0.16125(9) 0.33065(8) 0.0437(5) Uani 1 1 d . . .
H16A H -0.0731 -0.1446 0.3695 0.066 Uiso 1 1 calc R . .
H16B H -0.0216 -0.2046 0.3337 0.066 Uiso 1 1 calc R . .
H16C H -0.1257 -0.1646 0.3082 0.066 Uiso 1 1 calc R . .
C17 C 0.00992(14) 0.00788(8) 0.32566(7) 0.0290(4) Uani 1 1 d . . .
C18 C -0.03052(15) -0.04671(8) 0.29620(7) 0.0311(4) Uani 1 1 d . . .
C19 C -0.12898(16) -0.03843(9) 0.26468(8) 0.0403(5) Uani 1 1 d . . .
H19 H -0.1583 -0.0746 0.2436 0.048 Uiso 1 1 calc R . .
C20 C -0.18492(17) 0.02031(9) 0.26322(8) 0.0460(5) Uani 1 1 d . . .
H20 H -0.2510 0.0248 0.2407 0.055 Uiso 1 1 calc R . .
C21 C -0.14464(16) 0.07290(9) 0.29473(8) 0.0423(5) Uani 1 1 d . . .
H21 H -0.1847 0.1131 0.2947 0.051 Uiso 1 1 calc R . .
C22 C -0.04670(15) 0.06768(8) 0.32634(7) 0.0326(4) Uani 1 1 d . . .
C23 C -0.00806(16) 0.12635(8) 0.36103(7) 0.0336(4) Uani 1 1 d . . .
C24 C 0.14036(16) 0.15048(9) 0.29756(8) 0.0412(5) Uani 1 1 d . . .
H24A H 0.1134 0.1097 0.2790 0.049 Uiso 1 1 calc R . .
H24B H 0.2195 0.1440 0.3088 0.049 Uiso 1 1 calc R . .
C25 C 0.13166(19) 0.20658(9) 0.25537(9) 0.0518(6) Uani 1 1 d . . .
H25A H 0.0552 0.2091 0.2403 0.078 Uiso 1 1 calc R . .
H25B H 0.1838 0.1995 0.2232 0.078 Uiso 1 1 calc R . .
H25C H 0.1503 0.2477 0.2751 0.078 Uiso 1 1 calc R . .
C26 C -0.07593(18) 0.19723(9) 0.44504(9) 0.0466(5) Uani 1 1 d . . .
C27 C 0.0353(2) 0.20330(10) 0.47682(9) 0.0594(6) Uani 1 1 d . . .
H27A H 0.0454 0.1654 0.5024 0.089 Uiso 1 1 calc R . .
H27B H 0.0356 0.2436 0.5000 0.089 Uiso 1 1 calc R . .
H27C H 0.0964 0.2048 0.4485 0.089 Uiso 1 1 calc R . .
C28 C -0.09886(19) 0.25797(10) 0.40856(10) 0.0560(6) Uani 1 1 d . . .
H28A H -0.0406 0.2625 0.3790 0.084 Uiso 1 1 calc R . .
H28B H -0.0988 0.2969 0.4335 0.084 Uiso 1 1 calc R . .
H28C H -0.1719 0.2537 0.3897 0.084 Uiso 1 1 calc R . .
C29 C -0.1706(2) 0.18722(12) 0.48863(11) 0.0843(9) Uani 1 1 d . . .
H29A H -0.2413 0.1814 0.4678 0.127 Uiso 1 1 calc R . .
H29B H -0.1758 0.2257 0.5140 0.127 Uiso 1 1 calc R . .
H29C H -0.1552 0.1482 0.5121 0.127 Uiso 1 1 calc R . .
H1 H 0.4295(15) 0.0155(9) 0.3572(9) 0.045(6) Uiso 1 1 d . . .
H2 H -0.1282(17) 0.1102(10) 0.4131(9) 0.051(6) Uiso 1 1 d . . .

loop_
_atom_site_aniso_label
_atom_site_aniso_U_11
_atom_site_aniso_U_22
_atom_site_aniso_U_33
_atom_site_aniso_U_23
_atom_site_aniso_U_13
_atom_site_aniso_U_12
O1 0.0344(7) 0.0266(6) 0.0342(7) -0.0030(5) -0.0049(6) 0.0024(5)
N1 0.0393(10) 0.0411(9) 0.0348(9) -0.0057(7) 0.0021(7) -0.0013(7)
N2 0.0398(10) 0.0454(10) 0.0319(9) -0.0063(8) 0.0038(8) -0.0076(8)
N3 0.0397(10) 0.0322(8) 0.0373(8) -0.0011(7) 0.0027(7) 0.0033(7)
N4 0.0557(12) 0.0367(10) 0.0465(10) -0.0110(8) 0.0176(9) -0.0125(9)
C1 0.0652(16) 0.0693(15) 0.0402(12) -0.0062(11) 0.0105(11) -0.0011(12)
C2 0.0445(12) 0.0455(12) 0.0404(11) -0.0079(9) 0.0057(10) -0.0004(9)
C3 0.0700(16) 0.0458(13) 0.0563(13) 0.0071(11) -0.0116(12) -0.0068(11)
C4 0.0515(14) 0.0501(12) 0.0405(11) 0.0004(9) -0.0098(10) -0.0167(10)
C5 0.0498(14) 0.0696(15) 0.0502(13) 0.0057(11) 0.0008(11) -0.0197(11)
C6 0.0433(12) 0.0420(11) 0.0368(10) 0.0029(9) -0.0035(9) -0.0124(9)
C7 0.0330(11) 0.0366(10) 0.0277(9) -0.0007(8) -0.0030(8) 0.0004(8)
C8 0.0345(11) 0.0327(10) 0.0234(8) 0.0001(7) 0.0023(8) 0.0002(8)
C9 0.0338(11) 0.0411(11) 0.0288(9) -0.0002(8) -0.0009(8) 0.0055(8)
C10 0.0441(12) 0.0337(10) 0.0331(10) 0.0018(8) -0.0001(9) 0.0104(9)
C11 0.0446(12) 0.0276(10) 0.0340(10) -0.0012(8) 0.0012(9) 0.0013(8)
C12 0.0348(11) 0.0287(9) 0.0275(9) 0.0004(7) 0.0015(8) 0.0001(8)
C13 0.0345(10) 0.0252(9) 0.0258(9) 0.0029(7) 0.0023(8) 0.0042(8)
C14 0.0480(12) 0.0416(11) 0.0368(10) -0.0095(9) -0.0042(9) 0.0071(9)
C15 0.0361(11) 0.0292(9) 0.0332(9) -0.0047(8) -0.0024(8) 0.0006(8)
C16 0.0456(12) 0.0348(11) 0.0507(12) -0.0019(9) 0.0004(10) -0.0044(9)
C17 0.0294(10) 0.0323(10) 0.0254(9) 0.0014(7) -0.0008(8) 0.0013(8)
C18 0.0340(11) 0.0314(10) 0.0278(9) -0.0034(8) 0.0001(8) 0.0013(8)
C19 0.0422(12) 0.0394(11) 0.0393(11) -0.0103(9) -0.0074(9) 0.0017(9)
C20 0.0431(12) 0.0465(12) 0.0482(12) -0.0105(10) -0.0149(10) 0.0119(10)
C21 0.0467(13) 0.0366(11) 0.0437(11) -0.0045(9) -0.0078(10) 0.0136(9)
C22 0.0393(11) 0.0300(10) 0.0285(9) -0.0006(8) 0.0012(8) 0.0033(8)
C23 0.0413(11) 0.0275(10) 0.0319(9) -0.0002(8) -0.0004(9) 0.0054(9)
C24 0.0435(12) 0.0399(11) 0.0400(11) -0.0017(9) 0.0036(9) 0.0048(9)
C25 0.0790(16) 0.0344(11) 0.0421(11) -0.0023(9) 0.0088(11) -0.0005(11)
C26 0.0574(14) 0.0377(11) 0.0447(11) -0.0153(9) 0.0163(10) -0.0088(10)
C27 0.0875(18) 0.0473(13) 0.0433(12) -0.0075(10) -0.0056(12) -0.0019(12)
C28 0.0579(14) 0.0415(12) 0.0685(15) -0.0145(11) 0.0048(12) 0.0062(10)
C29 0.106(2) 0.0680(17) 0.0794(17) -0.0365(14) 0.0528(16) -0.0280(15)

loop_
_geom_bond_atom_site_label_1
_geom_bond_atom_site_label_2
_geom_bond_distance
_geom_bond_site_symmetry_2
_geom_bond_publ_flag
O1 C13 1.3830(19) . ?
O1 C17 1.3830(19) . ?
N1 C7 1.274(2) . ?
N1 C2 1.456(2) . ?
N2 H1 0.878(19) . ?
N2 C7 1.376(2) . ?
N2 C6 1.476(2) . ?
N3 C23 1.279(2) . ?
N3 C24 1.454(2) . ?
N4 H2 0.86(2) . ?
N4 C23 1.368(2) . ?
N4 C26 1.479(2) . ?
C1 C2 1.512(3) . ?
C3 C6 1.526(3) . ?
C4 C6 1.529(3) . ?
C5 C6 1.520(3) . ?
C7 C8 1.505(2) . ?
C8 C9 1.393(2) . ?
C8 C13 1.398(2) . ?
C9 C10 1.385(2) . ?
C10 C11 1.380(3) . ?
C11 C12 1.396(2) . ?
C12 C13 1.388(2) . ?
C12 C15 1.519(2) . ?
C14 C15 1.541(2) . ?
C15 C18 1.518(2) . ?
C15 C16 1.556(2) . ?
C17 C18 1.391(2) . ?
C17 C22 1.395(2) . ?
C18 C19 1.394(2) . ?
C19 C20 1.373(2) . ?
C20 C21 1.382(3) . ?
C21 C22 1.384(2) . ?
C22 C23 1.512(2) . ?
C24 C25 1.506(3) . ?
C26 C28 1.522(3) . ?
C26 C27 1.524(3) . ?
C26 C29 1.527(3) . ?

loop_
_cod_related_entry_id
_cod_related_entry_database
_cod_related_entry_code
1 ChemSpider 21122909
